data_4036229
loop_
_publ_author_name
'Hu, Wei-Bo'
'Xie, Chang-Dong'
'Hu, Wen-Jing'
'Zhao, Xiao-Li'
'Liu, Yahu A.'
'Huo, Ji-Chuan'
'Li, Jiu-Sheng'
'Jiang, Biao'
'Wen, Ke'

_publ_section_title
;
 Selectivity and Cooperativity in the Binding of Multiple Guests to a
 Pillar[5]arene-Crown Ether Fused Tricyclic Host.
;
_journal_issue 16
_journal_name_full 'The Journal of organic chemistry'
_journal_page_first 7994
_journal_page_last 8000
_journal_paper_doi 10.1021/acs.joc.5b01038
_journal_volume 80
_journal_year 2015
_chemical_formula_sum 'C51 H60 O13'
_chemical_formula_weight 880.99
_space_group_IT_number 14
_space_group_name_Hall '-P 2yn'
_space_group_name_H-M_alt 'P 1 21/n 1'
_symmetry_cell_setting monoclinic
_symmetry_space_group_name_H-M 'P 1 21/n 1'
_atom_sites_solution_hydrogens geom
_atom_sites_solution_primary direct
_atom_sites_solution_secondary difmap
_audit_creation_method SHELXL-97
_cell_angle_alpha 90.00
_cell_angle_beta 94.2900(10)
_cell_angle_gamma 90.00
_cell_formula_units_Z 4
_cell_length_a 12.3918(4)
_cell_length_b 12.0736(4)
_cell_length_c 34.0914(11)
_cell_measurement_temperature 296(2)
_cell_volume 5086.2(3)
_computing_structure_refinement 'SHELXL-97 (Sheldrick, 2008)'
_computing_structure_solution 'SHELXS-97 (Sheldrick, 2008)'
_diffrn_ambient_temperature 296(2)
_diffrn_measured_fraction_theta_full 0.999
_diffrn_measured_fraction_theta_max 0.999
_diffrn_radiation_monochromator graphite
_diffrn_radiation_source 'fine-focus sealed tube'
_diffrn_radiation_type MoK\a
_diffrn_radiation_wavelength 0.71073
_diffrn_reflns_av_R_equivalents 0.1123
_diffrn_reflns_av_sigmaI/netI 0.1090
_diffrn_reflns_limit_h_max 14
_diffrn_reflns_limit_h_min -14
_diffrn_reflns_limit_k_max 13
_diffrn_reflns_limit_k_min -14
_diffrn_reflns_limit_l_max 40
_diffrn_reflns_limit_l_min -40
_diffrn_reflns_number 58994
_diffrn_reflns_theta_full 25.01
_diffrn_reflns_theta_max 25.01
_diffrn_reflns_theta_min 1.71
_exptl_absorpt_coefficient_mu 0.082
_exptl_absorpt_correction_T_max 0.9878
_exptl_absorpt_correction_T_min 0.9718
_exptl_absorpt_correction_type multi-scan
_exptl_absorpt_process_details sadabs
_exptl_crystal_colour colorless
_exptl_crystal_density_diffrn 1.150
_exptl_crystal_density_method 'not measured'
_exptl_crystal_description block
_exptl_crystal_F_000 1880
_exptl_crystal_size_max 0.35
_exptl_crystal_size_mid 0.27
_exptl_crystal_size_min 0.15
_platon_squeeze_details
;
;
_refine_diff_density_max 0.529
_refine_diff_density_min -0.464
_refine_diff_density_rms 0.066
_refine_ls_extinction_coef 0.0002(4)
_refine_ls_extinction_expression Fc^*^=kFc[1+0.001xFc^2^\l^3^/sin(2\q)]^-1/4^
_refine_ls_extinction_method SHELXL
_refine_ls_goodness_of_fit_ref 0.912
_refine_ls_hydrogen_treatment constr
_refine_ls_matrix_type full
_refine_ls_number_parameters 578
_refine_ls_number_reflns 8991
_refine_ls_number_restraints 0
_refine_ls_restrained_S_all 0.912
_refine_ls_R_factor_all 0.1581
_refine_ls_R_factor_gt 0.0713
_refine_ls_shift/su_max 0.001
_refine_ls_shift/su_mean 0.000
_refine_ls_structure_factor_coef Fsqd
_refine_ls_weighting_details 'calc w=1/[\s^2^(Fo^2^)+(0.1214P)^2^+0.0000P] where P=(Fo^2^+2Fc^2^)/3'
_refine_ls_weighting_scheme calc
_refine_ls_wR_factor_gt 0.2031
_refine_ls_wR_factor_ref 0.2326
_reflns_number_gt 3703
_reflns_number_total 8991
_reflns_threshold_expression >2sigma(I)
_cod_data_source_file jo5b01038_si_002.cif
_cod_data_source_block z
_cod_depositor_comments
;
The following automatic conversions were performed:

data item '_symmetry_cell_setting' value 'Monoclinic' was changed to
'monoclinic' in accordance with the
/home/saulius/struct/COD-crude-data/automatic-downloads/DataCite-retrospective/ACS/depositions/lib/dictionaries/cif_core.dic
dictionary named 'cif_core.dic' version 2.4.2 last updated on
2011-04-26.

Automatic conversion script
Id: cif_fix_values 6909 2019-04-08 15:41:33Z antanas 
;
_cod_original_sg_symbol_H-M P2(1)/n
_cod_database_code 4036229

loop_
_symmetry_equiv_pos_as_xyz
'x, y, z'
'-x+1/2, y+1/2, -z+1/2'
'-x, -y, -z'
'x-1/2, -y-1/2, z-1/2'

loop_
_atom_site_label
_atom_site_type_symbol
_atom_site_fract_x
_atom_site_fract_y
_atom_site_fract_z
_atom_site_U_iso_or_equiv
_atom_site_adp_type
_atom_site_occupancy
_atom_site_symmetry_multiplicity
_atom_site_calc_flag
_atom_site_refinement_flags
O1 O 0.6028(2) 2.3217(3) -0.14560(9) 0.0838(9) Uani 1 1 d .
O2 O 0.8104(3) 2.3541(3) 0.00247(9) 0.0917(10) Uani 1 1 d .
O3 O 0.7636(3) 2.4728(4) -0.25421(9) 0.1163(12) Uani 1 1 d .
O4 O 0.8482(3) 2.6458(3) -0.10496(10) 0.0939(10) Uani 1 1 d .
O5 O 1.1151(3) 2.2156(3) -0.26192(9) 0.0946(10) Uani 1 1 d .
O6 O 1.1487(3) 2.6258(2) -0.19080(9) 0.0836(9) Uani 1 1 d .
O7 O 1.1353(3) 1.9175(2) -0.16087(8) 0.0805(9) Uani 1 1 d .
O8 O 1.3477(2) 2.3142(2) -0.13462(8) 0.0776(8) Uani 1 1 d .
O9 O 1.1742(2) 2.1287(2) -0.02209(7) 0.0651(7) Uani 1 1 d .
O10 O 1.3563(3) 2.2708(3) -0.00320(9) 0.1011(11) Uani 1 1 d .
O11 O 0.7809(2) 1.9804(3) -0.08787(8) 0.0856(9) Uani 1 1 d .
O12 O 0.5898(4) 1.9369(6) -0.12880(17) 0.197(3) Uani 1 1 d .
O13 O 0.4952(4) 1.7910(6) -0.07032(17) 0.172(2) Uani 1 1 d .
C1 C 0.8791(3) 2.0945(3) -0.04202(10) 0.0501(9) Uani 1 1 d .
C2 C 0.8802(3) 2.0187(3) -0.07243(11) 0.0584(10) Uani 1 1 d .
C3 C 0.9784(3) 1.9820(3) -0.08511(11) 0.0581(10) Uani 1 1 d .
H3A H 0.9782 1.9315 -0.1057 0.070 Uiso 1 1 calc R
C4 C 1.0754(3) 2.0188(3) -0.06778(10) 0.0481(9) Uani 1 1 d .
C5 C 1.0744(3) 2.0945(3) -0.03748(10) 0.0503(9) Uani 1 1 d .
C6 C 0.9768(3) 2.1316(3) -0.02524(10) 0.0534(10) Uani 1 1 d .
H6A H 0.9773 2.1833 -0.0050 0.064 Uiso 1 1 calc R
C7 C 1.1807(3) 1.9773(3) -0.08253(10) 0.0588(10) Uani 1 1 d .
H7A H 1.1716 1.9011 -0.0911 0.071 Uiso 1 1 calc R
H7B H 1.2369 1.9790 -0.0611 0.071 Uiso 1 1 calc R
C8 C 1.2158(3) 2.0472(3) -0.11646(10) 0.0542(10) Uani 1 1 d .
C9 C 1.1921(3) 2.0157(3) -0.15509(11) 0.0573(10) Uani 1 1 d .
C10 C 1.2228(3) 2.0808(3) -0.18551(11) 0.0637(11) Uani 1 1 d .
H10A H 1.2079 2.0571 -0.2113 0.076 Uiso 1 1 calc R
C11 C 1.2752(3) 2.1808(3) -0.17844(11) 0.0586(10) Uani 1 1 d .
C12 C 1.2977(3) 2.2139(3) -0.13997(11) 0.0591(10) Uani 1 1 d .
C13 C 1.2705(3) 2.1462(3) -0.10925(10) 0.0556(10) Uani 1 1 d .
H13A H 1.2892 2.1677 -0.0834 0.067 Uiso 1 1 calc R
C14 C 1.3003(3) 2.2557(3) -0.21252(11) 0.0635(11) Uani 1 1 d .
H14A H 1.3692 2.2923 -0.2062 0.076 Uiso 1 1 calc R
H14B H 1.3071 2.2109 -0.2358 0.076 Uiso 1 1 calc R
C15 C 1.2140(3) 2.3421(4) -0.22128(11) 0.0616(11) Uani 1 1 d .
C16 C 1.2240(3) 2.4462(4) -0.20334(11) 0.0637(11) Uani 1 1 d .
H16A H 1.2859 2.4632 -0.1874 0.076 Uiso 1 1 calc R
C17 C 1.1431(4) 2.5237(3) -0.20913(11) 0.0657(11) Uani 1 1 d .
C18 C 1.0507(4) 2.5032(4) -0.23312(11) 0.0646(11) Uani 1 1 d .
C19 C 1.0419(3) 2.4003(4) -0.25113(11) 0.0695(12) Uani 1 1 d .
H19A H 0.9810 2.3850 -0.2679 0.083 Uiso 1 1 calc R
C20 C 1.1209(4) 2.3192(4) -0.24502(12) 0.0651(11) Uani 1 1 d .
C21 C 0.9619(4) 2.5861(4) -0.23936(12) 0.0794(13) Uani 1 1 d .
H21A H 0.9267 2.5765 -0.2655 0.095 Uiso 1 1 calc R
H21B H 0.9927 2.6600 -0.2379 0.095 Uiso 1 1 calc R
C22 C 0.8781(4) 2.5758(4) -0.20934(12) 0.0681(11) Uani 1 1 d .
C23 C 0.8985(4) 2.6185(3) -0.17172(13) 0.0722(12) Uani 1 1 d .
H23A H 0.9622 2.6577 -0.1658 0.087 Uiso 1 1 calc R
C24 C 0.8270(4) 2.6046(4) -0.14273(13) 0.0729(12) Uani 1 1 d .
C25 C 0.7301(4) 2.5511(3) -0.15100(13) 0.0687(12) Uani 1 1 d .
C26 C 0.7084(4) 2.5104(4) -0.18907(14) 0.0821(13) Uani 1 1 d .
H26A H 0.6423 2.4762 -0.1957 0.099 Uiso 1 1 calc R
C27 C 0.7822(4) 2.5195(4) -0.21694(12) 0.0784(13) Uani 1 1 d .
C28 C 0.6515(3) 2.5335(4) -0.11966(13) 0.0800(13) Uani 1 1 d .
H28A H 0.5791 2.5254 -0.1322 0.096 Uiso 1 1 calc R
H28B H 0.6521 2.5983 -0.1029 0.096 Uiso 1 1 calc R
C29 C 0.6789(3) 2.4317(4) -0.09445(12) 0.0649(11) Uani 1 1 d .
C30 C 0.7292(3) 2.4407(4) -0.05759(12) 0.0713(12) Uani 1 1 d .
H30A H 0.7444 2.5106 -0.0471 0.086 Uiso 1 1 calc R
C31 C 0.7583(3) 2.3473(4) -0.03529(11) 0.0666(11) Uani 1 1 d .
C32 C 0.7377(3) 2.2419(3) -0.04966(11) 0.0561(10) Uani 1 1 d .
C33 C 0.6832(3) 2.2328(4) -0.08705(12) 0.0637(11) Uani 1 1 d .
H33A H 0.6657 2.1630 -0.0972 0.076 Uiso 1 1 calc R
C34 C 0.6549(3) 2.3255(4) -0.10907(12) 0.0628(11) Uani 1 1 d .
C35 C 0.7746(3) 1.9266(4) -0.12469(12) 0.0752(12) Uani 1 1 d .
H35A H 0.8267 1.8666 -0.1242 0.090 Uiso 1 1 calc R
H35B H 0.7920 1.9786 -0.1450 0.090 Uiso 1 1 calc R
C36 C 0.6645(5) 1.8822(6) -0.13382(19) 0.131(2) Uani 1 1 d .
H36A H 0.6591 1.8603 -0.1613 0.158 Uiso 1 1 calc R
H36B H 0.6583 1.8152 -0.1185 0.158 Uiso 1 1 calc R
C37 C 0.4806(4) 1.8939(6) -0.1285(2) 0.125(2) Uani 1 1 d .
H37A H 0.4316 1.9494 -0.1402 0.150 Uiso 1 1 calc R
H37B H 0.4752 1.8295 -0.1455 0.150 Uiso 1 1 calc R
C38 C 0.4430(6) 1.8633(11) -0.0920(3) 0.218(5) Uani 1 1 d .
H38A H 0.4387 1.9303 -0.0765 0.262 Uiso 1 1 calc R
H38B H 0.3696 1.8362 -0.0971 0.262 Uiso 1 1 calc R
C39 C 0.4684(6) 1.7638(10) -0.0326(3) 0.228(5) Uani 1 1 d .
H39A H 0.4496 1.8324 -0.0199 0.274 Uiso 1 1 calc R
H39B H 0.4031 1.7195 -0.0354 0.274 Uiso 1 1 calc R
C40 C 0.5839(4) 2.2166(5) -0.16248(14) 0.1055(18) Uani 1 1 d .
H40A H 0.5475 2.2248 -0.1882 0.158 Uiso 1 1 calc R
H40B H 0.5396 2.1739 -0.1462 0.158 Uiso 1 1 calc R
H40C H 0.6517 2.1794 -0.1646 0.158 Uiso 1 1 calc R
C41 C 0.8175(6) 2.4568(5) 0.02064(17) 0.160(3) Uani 1 1 d .
H41A H 0.8549 2.4494 0.0462 0.241 Uiso 1 1 calc R
H41B H 0.7460 2.4852 0.0233 0.241 Uiso 1 1 calc R
H41C H 0.8565 2.5069 0.0050 0.241 Uiso 1 1 calc R
C42 C 0.7061(6) 2.3727(7) -0.25751(18) 0.162(3) Uani 1 1 d .
H42A H 0.6985 2.3502 -0.2846 0.243 Uiso 1 1 calc R
H42B H 0.6358 2.3827 -0.2480 0.243 Uiso 1 1 calc R
H42C H 0.7447 2.3167 -0.2422 0.243 Uiso 1 1 calc R
C43 C 0.9567(5) 2.6544(5) -0.09033(17) 0.127(2) Uani 1 1 d .
H43A H 0.9601 2.6830 -0.0640 0.190 Uiso 1 1 calc R
H43B H 0.9943 2.7036 -0.1067 0.190 Uiso 1 1 calc R
H43C H 0.9899 2.5826 -0.0902 0.190 Uiso 1 1 calc R
C44 C 1.0109(4) 2.1748(4) -0.27483(15) 0.1006(16) Uani 1 1 d .
H44A H 1.0178 2.1024 -0.2861 0.151 Uiso 1 1 calc R
H44B H 0.9776 2.2240 -0.2943 0.151 Uiso 1 1 calc R
H44C H 0.9669 2.1704 -0.2529 0.151 Uiso 1 1 calc R
C45 C 1.2310(5) 2.6454(4) -0.16090(15) 0.1040(16) Uani 1 1 d .
H45A H 1.2243 2.7195 -0.1511 0.156 Uiso 1 1 calc R
H45B H 1.3003 2.6367 -0.1713 0.156 Uiso 1 1 calc R
H45C H 1.2244 2.5935 -0.1399 0.156 Uiso 1 1 calc R
C46 C 1.0865(5) 1.8955(4) -0.19797(15) 0.121(2) Uani 1 1 d .
H46A H 1.0504 1.8252 -0.1977 0.182 Uiso 1 1 calc R
H46B H 1.1405 1.8937 -0.2167 0.182 Uiso 1 1 calc R
H46C H 1.0347 1.9525 -0.2051 0.182 Uiso 1 1 calc R
C47 C 1.3695(4) 2.3541(4) -0.09605(14) 0.1001(16) Uani 1 1 d .
H47A H 1.4043 2.4250 -0.0969 0.150 Uiso 1 1 calc R
H47B H 1.4162 2.3030 -0.0814 0.150 Uiso 1 1 calc R
H47C H 1.3030 2.3614 -0.0836 0.150 Uiso 1 1 calc R
C48 C 1.1798(3) 2.2083(3) 0.00801(12) 0.0693(11) Uani 1 1 d .
H48A H 1.1344 2.1862 0.0286 0.083 Uiso 1 1 calc R
H48B H 1.1541 2.2792 -0.0023 0.083 Uiso 1 1 calc R
C49 C 1.2951(3) 2.2185(4) 0.02439(12) 0.0775(13) Uani 1 1 d .
H49A H 1.2984 2.2614 0.0485 0.093 Uiso 1 1 calc R
H49B H 1.3246 2.1455 0.0304 0.093 Uiso 1 1 calc R
C50 C 1.4628(6) 2.2889(9) 0.0078(2) 0.188(4) Uani 1 1 d .
H50A H 1.4976 2.2892 -0.0168 0.226 Uiso 1 1 calc R
H50B H 1.4653 2.3650 0.0170 0.226 Uiso 1 1 calc R
C51 C 0.7746(3) 2.1382(3) -0.02789(11) 0.0620(11) Uani 1 1 d .
H51A H 0.7190 2.0818 -0.0317 0.074 Uiso 1 1 calc R
H51B H 0.7848 2.1541 0.0000 0.074 Uiso 1 1 calc R

loop_
_atom_site_aniso_label
_atom_site_aniso_U_11
_atom_site_aniso_U_22
_atom_site_aniso_U_33
_atom_site_aniso_U_23
_atom_site_aniso_U_13
_atom_site_aniso_U_12
O1 0.080(2) 0.102(2) 0.0657(19) -0.0080(17) -0.0148(16) 0.0109(18)
O2 0.119(3) 0.083(2) 0.070(2) -0.0124(17) -0.0156(18) 0.0147(19)
O3 0.118(3) 0.170(4) 0.061(2) -0.001(2) 0.0050(19) -0.034(3)
O4 0.098(3) 0.097(2) 0.088(2) -0.0266(19) 0.016(2) 0.008(2)
O5 0.090(3) 0.092(2) 0.101(2) -0.031(2) 0.0022(19) -0.0043(19)
O6 0.097(2) 0.0604(19) 0.093(2) -0.0022(16) 0.0009(19) -0.0020(17)
O7 0.122(3) 0.0534(17) 0.0656(19) -0.0069(14) 0.0035(17) -0.0070(17)
O8 0.086(2) 0.084(2) 0.0641(18) -0.0008(15) 0.0102(15) -0.0296(17)
O9 0.0559(18) 0.0801(19) 0.0591(16) -0.0175(14) 0.0039(13) 0.0010(15)
O10 0.072(2) 0.153(3) 0.079(2) 0.015(2) 0.0113(18) -0.027(2)
O11 0.065(2) 0.115(2) 0.079(2) -0.0344(18) 0.0177(16) -0.0239(17)
O12 0.067(3) 0.296(7) 0.225(6) -0.130(5) -0.014(3) 0.012(4)
O13 0.091(3) 0.297(7) 0.128(4) 0.033(4) -0.003(3) 0.014(4)
C1 0.055(2) 0.051(2) 0.046(2) 0.0035(17) 0.0094(19) -0.0003(19)
C2 0.058(3) 0.059(2) 0.059(2) 0.002(2) 0.015(2) -0.009(2)
C3 0.070(3) 0.046(2) 0.060(2) -0.0053(18) 0.018(2) -0.003(2)
C4 0.055(2) 0.042(2) 0.048(2) 0.0035(17) 0.0096(18) 0.0017(18)
C5 0.054(2) 0.052(2) 0.046(2) 0.0070(18) 0.0087(19) 0.000(2)
C6 0.066(3) 0.049(2) 0.047(2) 0.0013(17) 0.016(2) 0.003(2)
C7 0.066(3) 0.054(2) 0.058(2) 0.0038(19) 0.015(2) 0.011(2)
C8 0.057(2) 0.054(2) 0.054(2) 0.0008(19) 0.0204(19) 0.013(2)
C9 0.068(3) 0.045(2) 0.059(2) -0.002(2) 0.012(2) 0.004(2)
C10 0.076(3) 0.067(3) 0.049(2) -0.005(2) 0.013(2) 0.012(2)
C11 0.052(2) 0.072(3) 0.053(2) 0.002(2) 0.0126(19) 0.006(2)
C12 0.051(2) 0.071(3) 0.056(2) -0.003(2) 0.0123(19) -0.003(2)
C13 0.053(2) 0.069(3) 0.045(2) -0.0035(19) 0.0040(18) 0.006(2)
C14 0.070(3) 0.064(2) 0.060(2) 0.001(2) 0.024(2) -0.005(2)
C15 0.063(3) 0.072(3) 0.052(2) 0.010(2) 0.020(2) -0.004(2)
C16 0.066(3) 0.070(3) 0.056(2) 0.013(2) 0.011(2) -0.009(2)
C17 0.086(3) 0.057(3) 0.055(2) 0.011(2) 0.013(2) -0.003(3)
C18 0.076(3) 0.068(3) 0.050(2) 0.014(2) 0.009(2) -0.002(2)
C19 0.065(3) 0.090(3) 0.054(2) 0.009(2) 0.003(2) -0.002(3)
C20 0.069(3) 0.070(3) 0.057(2) 0.002(2) 0.010(2) -0.006(2)
C21 0.090(3) 0.078(3) 0.070(3) 0.023(2) 0.005(3) 0.013(3)
C22 0.077(3) 0.066(3) 0.061(3) 0.017(2) 0.002(2) 0.013(2)
C23 0.075(3) 0.061(3) 0.081(3) 0.009(2) 0.005(3) 0.005(2)
C24 0.081(3) 0.072(3) 0.066(3) 0.001(2) 0.009(3) 0.018(3)
C25 0.071(3) 0.066(3) 0.069(3) 0.010(2) 0.007(2) 0.024(2)
C26 0.071(3) 0.097(4) 0.078(3) 0.013(3) -0.003(3) 0.010(3)
C27 0.082(3) 0.101(4) 0.053(3) 0.012(2) 0.003(3) 0.008(3)
C28 0.069(3) 0.088(3) 0.084(3) 0.003(3) 0.011(2) 0.032(2)
C29 0.053(3) 0.078(3) 0.065(3) 0.004(2) 0.016(2) 0.021(2)
C30 0.073(3) 0.076(3) 0.065(3) -0.009(2) 0.007(2) 0.012(2)
C31 0.061(3) 0.086(3) 0.052(2) -0.007(2) -0.002(2) 0.014(2)
C32 0.048(2) 0.067(3) 0.055(2) -0.003(2) 0.0154(19) 0.002(2)
C33 0.050(2) 0.078(3) 0.064(3) -0.006(2) 0.010(2) 0.001(2)
C34 0.048(3) 0.075(3) 0.065(3) -0.005(2) 0.005(2) 0.012(2)
C35 0.065(3) 0.096(3) 0.064(3) -0.016(2) 0.004(2) -0.015(2)
C36 0.094(5) 0.178(7) 0.123(5) -0.079(4) 0.010(4) -0.001(5)
C37 0.055(4) 0.197(7) 0.121(5) -0.029(5) -0.004(3) 0.008(4)
C38 0.081(5) 0.425(16) 0.146(7) 0.007(9) -0.014(5) 0.087(7)
C39 0.069(5) 0.468(18) 0.152(8) 0.046(9) 0.041(5) 0.040(7)
C40 0.105(4) 0.123(5) 0.083(3) -0.034(3) -0.035(3) 0.030(3)
C41 0.245(9) 0.112(5) 0.110(5) -0.050(4) -0.077(5) 0.047(5)
C42 0.157(6) 0.227(8) 0.102(5) -0.048(5) 0.013(4) -0.085(6)
C43 0.111(5) 0.150(5) 0.115(4) -0.055(4) -0.013(4) 0.040(4)
C44 0.109(4) 0.081(3) 0.109(4) -0.019(3) -0.011(3) -0.018(3)
C45 0.115(4) 0.099(4) 0.096(4) -0.014(3) -0.011(3) -0.010(3)
C46 0.192(6) 0.081(4) 0.088(4) -0.008(3) -0.012(4) -0.044(4)
C47 0.123(4) 0.102(4) 0.076(3) -0.016(3) 0.013(3) -0.051(3)
C48 0.072(3) 0.072(3) 0.064(3) -0.011(2) 0.010(2) -0.004(2)
C49 0.071(3) 0.097(3) 0.065(3) -0.013(2) 0.003(2) -0.016(3)
C50 0.101(6) 0.313(12) 0.146(6) 0.095(7) -0.019(5) -0.073(6)
C51 0.059(3) 0.073(3) 0.056(2) -0.005(2) 0.0161(19) 0.000(2)

loop_
_atom_type_symbol
_atom_type_description
_atom_type_scat_dispersion_real
_atom_type_scat_dispersion_imag
_atom_type_scat_source
C C 0.0033 0.0016 'International Tables Vol C Tables 4.2.6.8 and 6.1.1.4'
H H 0.0000 0.0000 'International Tables Vol C Tables 4.2.6.8 and 6.1.1.4'
O O 0.0106 0.0060 'International Tables Vol C Tables 4.2.6.8 and 6.1.1.4'

loop_
_geom_angle_atom_site_label_1
_geom_angle_atom_site_label_2
_geom_angle_atom_site_label_3
_geom_angle
_geom_angle_site_symmetry_1
C34 O1 C40 117.3(4) .
C41 O2 C31 118.2(4) .
C27 O3 C42 118.1(4) .
C24 O4 C43 117.9(4) .
C20 O5 C44 117.5(4) .
C17 O6 C45 119.2(4) .
C9 O7 C46 118.4(3) .
C12 O8 C47 118.8(3) .
C5 O9 C48 118.8(3) .
C50 O10 C49 116.7(4) .
C2 O11 C35 118.8(3) .
C36 O12 C37 123.6(7) .
C38 O13 C39 123.1(7) .
C6 C1 C2 118.0(3) .
C6 C1 C51 120.2(3) .
C2 C1 C51 121.8(4) .
O11 C2 C1 116.7(3) .
O11 C2 C3 123.3(3) .
C1 C2 C3 120.0(4) .
C4 C3 C2 121.3(3) .
C4 C3 H3A 119.3 .
C2 C3 H3A 119.3 .
C3 C4 C5 118.7(3) .
C3 C4 C7 119.8(3) .
C5 C4 C7 121.5(4) .
O9 C5 C4 115.4(3) .
O9 C5 C6 124.8(3) .
C4 C5 C6 119.8(4) .
C1 C6 C5 122.1(3) .
C1 C6 H6A 118.9 .
C5 C6 H6A 118.9 .
C4 C7 C8 111.7(3) .
C4 C7 H7A 109.3 .
C8 C7 H7A 109.3 .
C4 C7 H7B 109.3 .
C8 C7 H7B 109.3 .
H7A C7 H7B 107.9 .
C9 C8 C13 118.2(3) .
C9 C8 C7 121.3(4) .
C13 C8 C7 120.5(3) .
C10 C9 C8 120.6(4) .
C10 C9 O7 123.2(4) .
C8 C9 O7 116.2(3) .
C9 C10 C11 121.3(4) .
C9 C10 H10A 119.4 .
C11 C10 H10A 119.4 .
C12 C11 C10 118.5(4) .
C12 C11 C14 121.0(4) .
C10 C11 C14 120.4(4) .
O8 C12 C11 116.2(3) .
O8 C12 C13 123.6(4) .
C11 C12 C13 120.2(4) .
C8 C13 C12 121.1(3) .
C8 C13 H13A 119.5 .
C12 C13 H13A 119.5 .
C15 C14 C11 112.3(3) .
C15 C14 H14A 109.1 .
C11 C14 H14A 109.1 .
C15 C14 H14B 109.1 .
C11 C14 H14B 109.1 .
H14A C14 H14B 107.9 .
C20 C15 C16 118.5(4) .
C20 C15 C14 121.6(4) .
C16 C15 C14 119.8(4) .
C17 C16 C15 120.6(4) .
C17 C16 H16A 119.7 .
C15 C16 H16A 119.7 .
C16 C17 C18 121.8(4) .
C16 C17 O6 122.1(4) .
C18 C17 O6 116.1(4) .
C17 C18 C19 117.3(4) .
C17 C18 C21 122.4(4) .
C19 C18 C21 120.4(4) .
C18 C19 C20 122.3(4) .
C18 C19 H19A 118.9 .
C20 C19 H19A 118.9 .
O5 C20 C15 116.1(4) .
O5 C20 C19 124.3(4) .
C15 C20 C19 119.5(4) .
C18 C21 C22 112.6(3) .
C18 C21 H21A 109.1 .
C22 C21 H21A 109.1 .
C18 C21 H21B 109.1 .
C22 C21 H21B 109.1 .
H21A C21 H21B 107.8 .
C27 C22 C23 116.9(4) .
C27 C22 C21 122.6(4) .
C23 C22 C21 120.4(4) .
C24 C23 C22 122.1(4) .
C24 C23 H23A 118.9 .
C22 C23 H23A 118.9 .
C25 C24 C23 120.4(4) .
C25 C24 O4 117.5(4) .
C23 C24 O4 122.1(5) .
C24 C25 C26 117.5(4) .
C24 C25 C28 121.3(4) .
C26 C25 C28 121.2(5) .
C27 C26 C25 121.6(5) .
C27 C26 H26A 119.2 .
C25 C26 H26A 119.2 .
C26 C27 C22 121.4(4) .
C26 C27 O3 121.7(5) .
C22 C27 O3 117.0(4) .
C25 C28 C29 112.6(3) .
C25 C28 H28A 109.1 .
C29 C28 H28A 109.1 .
C25 C28 H28B 109.1 .
C29 C28 H28B 109.1 .
H28A C28 H28B 107.8 .
C30 C29 C34 118.1(4) .
C30 C29 C28 121.5(4) .
C34 C29 C28 120.4(4) .
C29 C30 C31 121.4(4) .
C29 C30 H30A 119.3 .
C31 C30 H30A 119.3 .
C32 C31 C30 121.3(4) .
C32 C31 O2 116.2(4) .
C30 C31 O2 122.5(4) .
C31 C32 C33 117.3(4) .
C31 C32 C51 123.3(4) .
C33 C32 C51 119.3(4) .
C34 C33 C32 121.1(4) .
C34 C33 H33A 119.4 .
C32 C33 H33A 119.4 .
O1 C34 C33 123.7(4) .
O1 C34 C29 115.5(4) .
C33 C34 C29 120.8(4) .
O11 C35 C36 110.1(4) .
O11 C35 H35A 109.6 .
C36 C35 H35A 109.6 .
O11 C35 H35B 109.6 .
C36 C35 H35B 109.6 .
H35A C35 H35B 108.2 .
O12 C36 C35 119.8(6) .
O12 C36 H36A 107.4 .
C35 C36 H36A 107.4 .
O12 C36 H36B 107.4 .
C35 C36 H36B 107.4 .
H36A C36 H36B 106.9 .
C38 C37 O12 118.1(6) .
C38 C37 H37A 107.8 .
O12 C37 H37A 107.8 .
C38 C37 H37B 107.8 .
O12 C37 H37B 107.8 .
H37A C37 H37B 107.1 .
O13 C38 C37 119.9(7) .
O13 C38 H38A 107.3 .
C37 C38 H38A 107.3 .
O13 C38 H38B 107.3 .
C37 C38 H38B 107.3 .
H38A C38 H38B 106.9 .
C50 C39 O13 121.3(7) 3_795
C50 C39 H39A 107.0 3_795
O13 C39 H39A 107.0 .
C50 C39 H39B 107.0 3_795
O13 C39 H39B 107.0 .
H39A C39 H39B 106.8 .
O1 C40 H40A 109.5 .
O1 C40 H40B 109.5 .
H40A C40 H40B 109.5 .
O1 C40 H40C 109.5 .
H40A C40 H40C 109.5 .
H40B C40 H40C 109.5 .
O2 C41 H41A 109.5 .
O2 C41 H41B 109.5 .
H41A C41 H41B 109.5 .
O2 C41 H41C 109.5 .
H41A C41 H41C 109.5 .
H41B C41 H41C 109.5 .
O3 C42 H42A 109.5 .
O3 C42 H42B 109.5 .
H42A C42 H42B 109.5 .
O3 C42 H42C 109.5 .
H42A C42 H42C 109.5 .
H42B C42 H42C 109.5 .
O4 C43 H43A 109.5 .
O4 C43 H43B 109.5 .
H43A C43 H43B 109.5 .
O4 C43 H43C 109.5 .
H43A C43 H43C 109.5 .
H43B C43 H43C 109.5 .
O5 C44 H44A 109.5 .
O5 C44 H44B 109.5 .
H44A C44 H44B 109.5 .
O5 C44 H44C 109.5 .
H44A C44 H44C 109.5 .
H44B C44 H44C 109.5 .
O6 C45 H45A 109.5 .
O6 C45 H45B 109.5 .
H45A C45 H45B 109.5 .
O6 C45 H45C 109.5 .
H45A C45 H45C 109.5 .
H45B C45 H45C 109.5 .
O7 C46 H46A 109.5 .
O7 C46 H46B 109.5 .
H46A C46 H46B 109.5 .
O7 C46 H46C 109.5 .
H46A C46 H46C 109.5 .
H46B C46 H46C 109.5 .
O8 C47 H47A 109.5 .
O8 C47 H47B 109.5 .
H47A C47 H47B 109.5 .
O8 C47 H47C 109.5 .
H47A C47 H47C 109.5 .
H47B C47 H47C 109.5 .
O9 C48 C49 108.8(3) .
O9 C48 H48A 109.9 .
C49 C48 H48A 109.9 .
O9 C48 H48B 109.9 .
C49 C48 H48B 109.9 .
H48A C48 H48B 108.3 .
O10 C49 C48 109.6(4) .
O10 C49 H49A 109.8 .
C48 C49 H49A 109.8 .
O10 C49 H49B 109.8 .
C48 C49 H49B 109.8 .
H49A C49 H49B 108.2 .
C39 C50 O10 131.7(7) 3_795
C39 C50 H50A 104.3 3_795
O10 C50 H50A 104.3 .
C39 C50 H50B 104.3 3_795
O10 C50 H50B 104.3 .
H50A C50 H50B 105.6 .
C32 C51 C1 111.6(3) .
C32 C51 H51A 109.3 .
C1 C51 H51A 109.3 .
C32 C51 H51B 109.3 .
C1 C51 H51B 109.3 .
H51A C51 H51B 108.0 .

loop_
_geom_bond_atom_site_label_1
_geom_bond_atom_site_label_2
_geom_bond_distance
_geom_bond_site_symmetry_2
O1 C34 1.360(5) .
O1 C40 1.406(5) .
O2 C41 1.386(6) .
O2 C31 1.399(5) .
O3 C27 1.394(5) .
O3 C42 1.403(7) .
O4 C24 1.387(5) .
O4 C43 1.402(6) .
O5 C20 1.377(5) .
O5 C44 1.420(5) .
O6 C17 1.381(5) .
O6 C45 1.407(5) .
O7 C9 1.386(4) .
O7 C46 1.386(5) .
O8 C12 1.366(4) .
O8 C47 1.408(5) .
O9 C5 1.370(4) .
O9 C48 1.404(4) .
O10 C50 1.362(7) .
O10 C49 1.402(5) .
O11 C2 1.381(4) .
O11 C35 1.411(4) .
O12 C36 1.160(6) .
O12 C37 1.450(7) .
O13 C38 1.287(9) .
O13 C39 1.392(9) .
C1 C6 1.375(5) .
C1 C2 1.384(5) .
C1 C51 1.510(5) .
C2 C3 1.394(5) .
C3 C4 1.373(5) .
C3 H3A 0.9300 .
C4 C5 1.380(5) .
C4 C7 1.518(5) .
C5 C6 1.383(5) .
C6 H6A 0.9300 .
C7 C8 1.521(5) .
C7 H7A 0.9700 .
C7 H7B 0.9700 .
C8 C9 1.381(5) .
C8 C13 1.387(5) .
C9 C10 1.377(5) .
C10 C11 1.383(5) .
C10 H10A 0.9300 .
C11 C12 1.379(5) .
C11 C14 1.523(5) .
C12 C13 1.389(5) .
C13 H13A 0.9300 .
C14 C15 1.508(5) .
C14 H14A 0.9700 .
C14 H14B 0.9700 .
C15 C20 1.387(5) .
C15 C16 1.399(5) .
C16 C17 1.375(5) .
C16 H16A 0.9300 .
C17 C18 1.379(6) .
C18 C19 1.387(6) .
C18 C21 1.491(6) .
C19 C20 1.389(6) .
C19 H19A 0.9300 .
C21 C22 1.517(6) .
C21 H21A 0.9700 .
C21 H21B 0.9700 .
C22 C27 1.376(6) .
C22 C23 1.388(6) .
C23 C24 1.386(6) .
C23 H23A 0.9300 .
C24 C25 1.374(6) .
C25 C26 1.395(6) .
C25 C28 1.513(6) .
C26 C27 1.372(6) .
C26 H26A 0.9300 .
C28 C29 1.523(5) .
C28 H28A 0.9700 .
C28 H28B 0.9700 .
C29 C30 1.365(5) .
C29 C34 1.399(6) .
C30 C31 1.392(6) .
C30 H30A 0.9300 .
C31 C32 1.380(5) .
C32 C33 1.402(5) .
C32 C51 1.509(5) .
C33 C34 1.378(5) .
C33 H33A 0.9300 .
C35 C36 1.477(7) .
C35 H35A 0.9700 .
C35 H35B 0.9700 .
C36 H36A 0.9700 .
C36 H36B 0.9700 .
C37 C38 1.409(10) .
C37 H37A 0.9700 .
C37 H37B 0.9700 .
C38 H38A 0.9700 .
C38 H38B 0.9700 .
C39 C50 1.319(10) 3_795
C39 H39A 0.9700 .
C39 H39B 0.9700 .
C40 H40A 0.9600 .
C40 H40B 0.9600 .
C40 H40C 0.9600 .
C41 H41A 0.9600 .
C41 H41B 0.9600 .
C41 H41C 0.9600 .
C42 H42A 0.9600 .
C42 H42B 0.9600 .
C42 H42C 0.9600 .
C43 H43A 0.9600 .
C43 H43B 0.9600 .
C43 H43C 0.9600 .
C44 H44A 0.9600 .
C44 H44B 0.9600 .
C44 H44C 0.9600 .
C45 H45A 0.9600 .
C45 H45B 0.9600 .
C45 H45C 0.9600 .
C46 H46A 0.9600 .
C46 H46B 0.9600 .
C46 H46C 0.9600 .
C47 H47A 0.9600 .
C47 H47B 0.9600 .
C47 H47C 0.9600 .
C48 C49 1.499(6) .
C48 H48A 0.9700 .
C48 H48B 0.9700 .
C49 H49A 0.9700 .
C49 H49B 0.9700 .
C50 C39 1.319(10) 3_795
C50 H50A 0.9700 .
C50 H50B 0.9700 .
C51 H51A 0.9700 .
C51 H51B 0.9700 .

loop_
_geom_torsion_atom_site_label_1
_geom_torsion_atom_site_label_2
_geom_torsion_atom_site_label_3
_geom_torsion_atom_site_label_4
_geom_torsion
_geom_torsion_site_symmetry_4
C35 O11 C2 C1 163.9(3) .
C35 O11 C2 C3 -18.3(6) .
C6 C1 C2 O11 178.1(3) .
C51 C1 C2 O11 -3.3(5) .
C6 C1 C2 C3 0.2(5) .
C51 C1 C2 C3 178.8(3) .
O11 C2 C3 C4 -177.2(3) .
C1 C2 C3 C4 0.5(5) .
C2 C3 C4 C5 -0.6(5) .
C2 C3 C4 C7 -179.7(3) .
C48 O9 C5 C4 178.0(3) .
C48 O9 C5 C6 -0.8(5) .
C3 C4 C5 O9 -179.0(3) .
C7 C4 C5 O9 0.1(5) .
C3 C4 C5 C6 -0.1(5) .
C7 C4 C5 C6 179.0(3) .
C2 C1 C6 C5 -0.8(5) .
C51 C1 C6 C5 -179.5(3) .
O9 C5 C6 C1 179.6(3) .
C4 C5 C6 C1 0.8(5) .
C3 C4 C7 C8 87.1(4) .
C5 C4 C7 C8 -92.0(4) .
C4 C7 C8 C9 -96.3(4) .
C4 C7 C8 C13 82.1(4) .
C13 C8 C9 C10 0.4(5) .
C7 C8 C9 C10 178.9(3) .
C13 C8 C9 O7 -178.6(3) .
C7 C8 C9 O7 -0.2(5) .
C46 O7 C9 C10 -14.7(6) .
C46 O7 C9 C8 164.3(4) .
C8 C9 C10 C11 -1.9(6) .
O7 C9 C10 C11 177.1(3) .
C9 C10 C11 C12 0.8(6) .
C9 C10 C11 C14 -175.1(3) .
C47 O8 C12 C11 178.0(4) .
C47 O8 C12 C13 -2.6(6) .
C10 C11 C12 O8 -178.8(3) .
C14 C11 C12 O8 -3.0(5) .
C10 C11 C12 C13 1.7(6) .
C14 C11 C12 C13 177.6(3) .
C9 C8 C13 C12 2.1(5) .
C7 C8 C13 C12 -176.4(3) .
O8 C12 C13 C8 177.4(3) .
C11 C12 C13 C8 -3.2(6) .
C12 C11 C14 C15 -81.4(5) .
C10 C11 C14 C15 94.3(4) .
C11 C14 C15 C20 -84.1(4) .
C11 C14 C15 C16 92.0(4) .
C20 C15 C16 C17 0.1(5) .
C14 C15 C16 C17 -176.1(3) .
C15 C16 C17 C18 -1.2(6) .
C15 C16 C17 O6 177.7(3) .
C45 O6 C17 C16 -9.8(6) .
C45 O6 C17 C18 169.2(4) .
C16 C17 C18 C19 0.5(5) .
O6 C17 C18 C19 -178.5(3) .
C16 C17 C18 C21 179.4(4) .
O6 C17 C18 C21 0.4(5) .
C17 C18 C19 C20 1.3(6) .
C21 C18 C19 C20 -177.7(3) .
C44 O5 C20 C15 159.1(4) .
C44 O5 C20 C19 -22.5(6) .
C16 C15 C20 O5 -179.9(3) .
C14 C15 C20 O5 -3.8(5) .
C16 C15 C20 C19 1.6(5) .
C14 C15 C20 C19 177.7(3) .
C18 C19 C20 O5 179.3(4) .
C18 C19 C20 C15 -2.4(6) .
C17 C18 C21 C22 -89.2(5) .
C19 C18 C21 C22 89.7(5) .
C18 C21 C22 C27 -97.8(5) .
C18 C21 C22 C23 78.5(5) .
C27 C22 C23 C24 0.7(6) .
C21 C22 C23 C24 -175.8(4) .
C22 C23 C24 C25 -2.7(6) .
C22 C23 C24 O4 179.0(4) .
C43 O4 C24 C25 151.9(5) .
C43 O4 C24 C23 -29.7(6) .
C23 C24 C25 C26 1.2(6) .
O4 C24 C25 C26 179.6(4) .
C23 C24 C25 C28 179.1(4) .
O4 C24 C25 C28 -2.5(6) .
C24 C25 C26 C27 2.3(6) .
C28 C25 C26 C27 -175.6(4) .
C25 C26 C27 C22 -4.3(7) .
C25 C26 C27 O3 175.8(4) .
C23 C22 C27 C26 2.7(6) .
C21 C22 C27 C26 179.2(4) .
C23 C22 C27 O3 -177.4(4) .
C21 C22 C27 O3 -1.0(6) .
C42 O3 C27 C26 -34.0(7) .
C42 O3 C27 C22 146.1(5) .
C24 C25 C28 C29 -83.4(5) .
C26 C25 C28 C29 94.4(5) .
C25 C28 C29 C30 102.1(5) .
C25 C28 C29 C34 -76.5(5) .
C34 C29 C30 C31 1.4(6) .
C28 C29 C30 C31 -177.2(4) .
C29 C30 C31 C32 0.2(6) .
C29 C30 C31 O2 179.7(4) .
C41 O2 C31 C32 -169.9(5) .
C41 O2 C31 C30 10.5(7) .
C30 C31 C32 C33 -2.1(6) .
O2 C31 C32 C33 178.4(3) .
C30 C31 C32 C51 175.5(4) .
O2 C31 C32 C51 -4.0(5) .
C31 C32 C33 C34 2.3(5) .
C51 C32 C33 C34 -175.4(3) .
C40 O1 C34 C33 -4.5(6) .
C40 O1 C34 C29 175.7(4) .
C32 C33 C34 O1 179.4(3) .
C32 C33 C34 C29 -0.8(6) .
C30 C29 C34 O1 178.7(3) .
C28 C29 C34 O1 -2.7(5) .
C30 C29 C34 C33 -1.1(6) .
C28 C29 C34 C33 177.5(3) .
C2 O11 C35 C36 174.1(4) .
C37 O12 C36 C35 -165.9(6) .
O11 C35 C36 O12 45.4(9) .
C36 O12 C37 C38 93.2(10) .
C39 O13 C38 C37 174.3(8) .
O12 C37 C38 O13 -56.9(13) .
C38 O13 C39 C50 -163.2(10) 3_795
C5 O9 C48 C49 170.8(3) .
C50 O10 C49 C48 178.3(6) .
O9 C48 C49 O10 71.0(4) .
C49 O10 C50 C39 27.7(15) 3_795
C31 C32 C51 C1 -96.8(4) .
C33 C32 C51 C1 80.7(4) .
C6 C1 C51 C32 88.1(4) .
C2 C1 C51 C32 -90.5(4) .

loop_
_platon_squeeze_void_nr
_platon_squeeze_void_average_x
_platon_squeeze_void_average_y
_platon_squeeze_void_average_z
_platon_squeeze_void_volume
_platon_squeeze_void_count_electrons
_platon_squeeze_void_content
1 0.500 0.000 0.000 74 2 ' '
2 0.964 0.042 0.310 19 1 ' '
3 0.469 0.213 0.364 150 41 ' '
4 0.036 -0.042 0.690 19 1 ' '
5 0.969 0.287 0.864 151 41 ' '
6 0.108 0.093 0.589 12 0 ' '
7 0.278 0.227 0.577 10 0 ' '
8 0.775 0.275 0.077 10 0 ' '
9 1.000 0.500 0.500 74 2 ' '
10 0.605 0.409 0.090 12 0 ' '
11 0.464 0.458 0.810 19 1 ' '
12 0.536 0.542 0.190 19 1 ' '
13 1.031 0.713 0.136 151 41 ' '
14 0.531 0.787 0.636 151 41 ' '
15 0.392 0.593 0.910 12 0 ' '
16 0.222 0.727 0.923 10 0 ' '
17 0.725 0.775 0.423 10 0 ' '
18 0.895 0.909 0.410 12 0 ' '
